data_8105952
loop_
_publ_author_name
'Tan, Sang Loon'
'Tiekink, Edward R.T.'

_publ_section_title
;
 Crystal structure of the co-crystal
 N,N&#x2032;-bis(3-pyridylmethyl)oxalamide acetic acid (1/2),
 C14H14N4O2&#x22C5;2C2H4O2
;
_journal_issue 5
_journal_name_full 'Zeitschrift f\"ur Kristallographie - New Crystal Structures'
_journal_page_first 1113
_journal_page_last 1116
_journal_paper_doi 10.1515/ncrs-2019-0478
_journal_volume 234
_journal_year 2019
_chemical_formula_moiety 'C14 H14 N4 O2, 2(C2 H4 O2)'
_chemical_formula_sum 'C18 H22 N4 O6'
_chemical_formula_weight 390.39
_space_group_crystal_system triclinic
_space_group_IT_number 2
_space_group_name_Hall '-P 1'
_space_group_name_H-M_alt 'P -1'
_atom_sites_solution_hydrogens mixed
_atom_sites_solution_primary direct
_atom_sites_solution_secondary difmap
_audit_creation_method SHELXL-2018/3
_cell_angle_alpha 96.186(3)
_cell_angle_beta 98.961(2)
_cell_angle_gamma 96.669(2)
_cell_formula_units_Z 2
_cell_length_a 5.03050(10)
_cell_length_b 12.4151(4)
_cell_length_c 15.5353(5)
_cell_measurement_reflns_used 9594
_cell_measurement_temperature 100(2)
_cell_measurement_theta_max 76.2080
_cell_measurement_theta_min 3.5900
_cell_volume 944.05(5)
_computing_cell_refinement 'CrysAlisPro [1]'
_computing_data_collection 'CrysAlisPro [1]'
_computing_data_reduction 'CrysAlisPro [1]'
_computing_molecular_graphics 'ORTEP-3 for Windows [4]'
_computing_publication_material 'SHELXL-2018/3 [3]'
_computing_structure_refinement 'SHELXL-2018/3 [3]'
_computing_structure_solution 'SHELXT 2014/5 [2]'
_diffrn_ambient_temperature 100(2)
_diffrn_detector_area_resol_mean 5.2558
_diffrn_measured_fraction_theta_full 1.000
_diffrn_measured_fraction_theta_max 0.992
_diffrn_measurement_device_type 'XtaLAB Synergy, Dualflex, AtlasS2'
_diffrn_measurement_method '\w scans'
_diffrn_radiation_type CuK\a
_diffrn_radiation_wavelength 1.54184
_diffrn_reflns_av_R_equivalents 0.0460
_diffrn_reflns_av_unetI/netI 0.0289
_diffrn_reflns_Laue_measured_fraction_full 1.000
_diffrn_reflns_Laue_measured_fraction_max 0.992
_diffrn_reflns_limit_h_max 4
_diffrn_reflns_limit_h_min -6
_diffrn_reflns_limit_k_max 15
_diffrn_reflns_limit_k_min -15
_diffrn_reflns_limit_l_max 19
_diffrn_reflns_limit_l_min -19
_diffrn_reflns_number 23452
_diffrn_reflns_point_group_measured_fraction_full 1.000
_diffrn_reflns_point_group_measured_fraction_max 0.992
_diffrn_reflns_theta_full 67.684
_diffrn_reflns_theta_max 76.425
_diffrn_reflns_theta_min 3.614
_diffrn_source 'micro-focus sealed X-ray tube'
_exptl_absorpt_coefficient_mu 0.879
_exptl_absorpt_correction_T_max 1.000
_exptl_absorpt_correction_T_min 0.883
_exptl_absorpt_correction_type gaussian
_exptl_absorpt_process_details 'CrysAlisPro [1]'
_exptl_crystal_colour colourless
_exptl_crystal_density_diffrn 1.373
_exptl_crystal_description prism
_exptl_crystal_F_000 412
_exptl_crystal_size_max 0.115
_exptl_crystal_size_mid 0.064
_exptl_crystal_size_min 0.026
_refine_diff_density_max 0.315
_refine_diff_density_min -0.277
_refine_diff_density_rms 0.058
_refine_ls_extinction_coef .
_refine_ls_extinction_method none
_refine_ls_goodness_of_fit_ref 1.032
_refine_ls_hydrogen_treatment mixed
_refine_ls_matrix_type full
_refine_ls_number_parameters 267
_refine_ls_number_reflns 3961
_refine_ls_number_restraints 4
_refine_ls_restrained_S_all 1.032
_refine_ls_R_factor_all 0.0488
_refine_ls_R_factor_gt 0.0421
_refine_ls_shift/su_max 0.000
_refine_ls_shift/su_mean 0.000
_refine_ls_structure_factor_coef Fsqd
_refine_ls_weighting_details 'w=1/[\s^2^(Fo^2^)+(0.0752P)^2^+0.2419P] where P=(Fo^2^+2Fc^2^)/3'
_refine_ls_weighting_scheme calc
_refine_ls_wR_factor_gt 0.1149
_refine_ls_wR_factor_ref 0.1213
_reflns_Friedel_coverage 0.000
_reflns_Friedel_fraction_full .
_reflns_Friedel_fraction_max .
_reflns_number_gt 3434
_reflns_number_total 3961
_reflns_threshold_expression 'I > 2\s(I)'
_cod_data_source_file suppl_ncrs-2019-0478_suppl.cif
_cod_data_source_block shelx
_cod_database_code 8105952
_shelx_shelxl_version_number 2018/3
_shelx_space_group_comment
;
The symmetry employed for this shelxl refinement is uniquely defined
by the following loop, which should always be used as a source of
symmetry information in preference to the above space-group names.
They are only intended as comments.
;
_shelx_estimated_absorpt_t_min 0.906
_shelx_estimated_absorpt_t_max 0.978

loop_
_space_group_symop_operation_xyz
'x, y, z'
'-x, -y, -z'

loop_
_atom_site_label
_atom_site_type_symbol
_atom_site_fract_x
_atom_site_fract_y
_atom_site_fract_z
_atom_site_U_iso_or_equiv
_atom_site_adp_type
_atom_site_occupancy
_atom_site_site_symmetry_order
_atom_site_calc_flag
_atom_site_refinement_flags_posn
_atom_site_refinement_flags_adp
_atom_site_refinement_flags_occupancy
_atom_site_disorder_assembly
_atom_site_disorder_group
O1 O 0.46011(17) 0.26057(8) 0.44552(7) 0.0227(2) Uani 1 1 d . . . . .
O2 O 1.08150(17) 0.40313(8) 0.56093(7) 0.0217(2) Uani 1 1 d . . . . .
N1 N 1.1023(2) -0.08529(10) 0.29420(8) 0.0229(3) Uani 1 1 d . . . . .
N2 N 0.8899(2) 0.25133(9) 0.41867(8) 0.0181(2) Uani 1 1 d D . . . .
H2N H 1.060(2) 0.2728(14) 0.4409(12) 0.022 Uiso 1 1 d D U . . .
N3 N 0.6514(2) 0.41745(9) 0.58355(8) 0.0182(2) Uani 1 1 d D . . . .
H3N H 0.480(2) 0.3944(14) 0.5640(12) 0.022 Uiso 1 1 d D U . . .
N4 N 1.2770(2) 0.52811(10) 0.85107(9) 0.0238(3) Uani 1 1 d . . . . .
C1 C 1.0502(3) 0.01818(11) 0.29399(10) 0.0201(3) Uani 1 1 d . . . . .
H1 H 1.137845 0.062813 0.257911 0.024 Uiso 1 1 calc R U . . .
C2 C 0.8744(2) 0.06351(11) 0.34394(9) 0.0190(3) Uani 1 1 d . . . . .
C3 C 0.7520(3) -0.00171(12) 0.39765(10) 0.0225(3) Uani 1 1 d . . . . .
H3 H 0.632169 0.026598 0.433174 0.027 Uiso 1 1 calc R U . . .
C4 C 0.8059(3) -0.10883(12) 0.39916(10) 0.0254(3) Uani 1 1 d . . . . .
H4 H 0.725276 -0.154651 0.435906 0.030 Uiso 1 1 calc R U . . .
C5 C 0.9802(3) -0.14727(12) 0.34570(11) 0.0255(3) Uani 1 1 d . . . . .
H5 H 1.014323 -0.220945 0.345712 0.031 Uiso 1 1 calc R U . . .
C6 C 0.8186(3) 0.17915(11) 0.33567(9) 0.0198(3) Uani 1 1 d . . . . .
H6A H 0.923027 0.208994 0.292541 0.024 Uiso 1 1 calc R U . . .
H6B H 0.623258 0.178041 0.312681 0.024 Uiso 1 1 calc R U . . .
C7 C 0.7078(2) 0.28844(11) 0.46330(9) 0.0171(3) Uani 1 1 d . . . . .
C8 C 0.8337(2) 0.37563(10) 0.54145(9) 0.0172(3) Uani 1 1 d . . . . .
C9 C 0.7312(3) 0.50968(11) 0.65300(10) 0.0202(3) Uani 1 1 d . . . . .
H9A H 0.565877 0.539501 0.666288 0.024 Uiso 1 1 calc R U . . .
H9B H 0.844765 0.567872 0.631190 0.024 Uiso 1 1 calc R U . . .
C10 C 0.8865(3) 0.48131(11) 0.73672(9) 0.0192(3) Uani 1 1 d . . . . .
C11 C 1.1326(3) 0.54366(11) 0.77476(10) 0.0200(3) Uani 1 1 d . . . . .
H11 H 1.201970 0.600576 0.744778 0.024 Uiso 1 1 calc R U . . .
C12 C 1.1788(3) 0.44756(13) 0.89287(11) 0.0290(3) Uani 1 1 d . . . . .
H12 H 1.279306 0.436054 0.947378 0.035 Uiso 1 1 calc R U . . .
C13 C 0.9373(3) 0.38039(13) 0.86012(11) 0.0299(3) Uani 1 1 d . . . . .
H13 H 0.873975 0.323596 0.891284 0.036 Uiso 1 1 calc R U . . .
C14 C 0.7890(3) 0.39754(11) 0.78080(10) 0.0242(3) Uani 1 1 d . . . . .
H14 H 0.622540 0.352433 0.756879 0.029 Uiso 1 1 calc R U . . .
O3 O 1.4448(2) -0.14942(8) 0.18767(8) 0.0256(2) Uani 1 1 d D . . . .
H3O H 1.345(4) -0.1252(17) 0.2224(12) 0.038 Uiso 1 1 d D U . . .
O4 O 1.4014(2) 0.00897(9) 0.13449(8) 0.0319(3) Uani 1 1 d . . . . .
C15 C 1.4974(3) -0.07653(11) 0.13447(10) 0.0217(3) Uani 1 1 d . . . . .
C16 C 1.6897(3) -0.10963(13) 0.07447(10) 0.0259(3) Uani 1 1 d . . . . .
H16A H 1.649220 -0.078589 0.019269 0.039 Uiso 1 1 calc R U . . .
H16B H 1.668207 -0.189548 0.062228 0.039 Uiso 1 1 calc R U . . .
H16C H 1.876909 -0.082296 0.102827 0.039 Uiso 1 1 calc R U . . .
O5 O 1.7283(2) 0.66193(9) 0.92028(7) 0.0262(2) Uani 1 1 d D . . . .
H5O H 1.589(3) 0.6206(15) 0.8934(13) 0.039 Uiso 1 1 d D U . . .
O6 O 1.7052(2) 0.72550(8) 0.79044(7) 0.0252(2) Uani 1 1 d . . . . .
C17 C 1.8173(3) 0.72694(11) 0.86564(10) 0.0205(3) Uani 1 1 d . . . . .
C18 C 2.0714(3) 0.80222(13) 0.90705(11) 0.0279(3) Uani 1 1 d . . . . .
H18A H 2.191622 0.810727 0.863596 0.042 Uiso 1 1 calc R U . . .
H18B H 2.164395 0.771237 0.956931 0.042 Uiso 1 1 calc R U . . .
H18C H 2.023887 0.873772 0.927622 0.042 Uiso 1 1 calc R U . . .

loop_
_atom_site_aniso_label
_atom_site_aniso_U_11
_atom_site_aniso_U_22
_atom_site_aniso_U_33
_atom_site_aniso_U_23
_atom_site_aniso_U_13
_atom_site_aniso_U_12
O1 0.0104(4) 0.0313(5) 0.0257(5) -0.0017(4) 0.0040(4) 0.0031(4)
O2 0.0101(4) 0.0268(5) 0.0275(5) -0.0009(4) 0.0040(4) 0.0027(3)
N1 0.0188(5) 0.0244(6) 0.0264(7) 0.0027(5) 0.0044(5) 0.0059(4)
N2 0.0108(5) 0.0216(5) 0.0223(6) 0.0010(4) 0.0041(4) 0.0034(4)
N3 0.0099(5) 0.0231(5) 0.0213(6) 0.0004(5) 0.0030(4) 0.0031(4)
N4 0.0208(5) 0.0252(6) 0.0244(6) 0.0020(5) 0.0027(5) 0.0020(4)
C1 0.0156(6) 0.0225(6) 0.0221(7) 0.0025(5) 0.0036(5) 0.0022(5)
C2 0.0132(5) 0.0234(6) 0.0191(7) 0.0011(5) 0.0003(5) 0.0020(5)
C3 0.0188(6) 0.0279(7) 0.0213(7) 0.0024(5) 0.0057(5) 0.0029(5)
C4 0.0245(7) 0.0280(7) 0.0243(7) 0.0084(6) 0.0046(6) 0.0006(5)
C5 0.0253(7) 0.0235(7) 0.0285(8) 0.0069(6) 0.0030(6) 0.0047(5)
C6 0.0174(6) 0.0239(6) 0.0190(7) 0.0019(5) 0.0045(5) 0.0056(5)
C7 0.0128(5) 0.0207(6) 0.0188(7) 0.0044(5) 0.0029(5) 0.0038(4)
C8 0.0130(5) 0.0200(6) 0.0193(7) 0.0041(5) 0.0027(5) 0.0037(4)
C9 0.0165(6) 0.0207(6) 0.0235(7) -0.0001(5) 0.0046(5) 0.0040(5)
C10 0.0170(6) 0.0195(6) 0.0224(7) -0.0006(5) 0.0069(5) 0.0054(5)
C11 0.0181(6) 0.0199(6) 0.0233(7) 0.0016(5) 0.0073(5) 0.0040(5)
C12 0.0308(7) 0.0291(7) 0.0253(8) 0.0060(6) -0.0003(6) 0.0018(6)
C13 0.0341(8) 0.0270(7) 0.0281(8) 0.0080(6) 0.0051(6) -0.0014(6)
C14 0.0215(6) 0.0224(6) 0.0277(8) 0.0011(6) 0.0051(5) -0.0003(5)
O3 0.0235(5) 0.0239(5) 0.0324(6) 0.0031(4) 0.0123(4) 0.0066(4)
O4 0.0329(6) 0.0302(6) 0.0393(7) 0.0102(5) 0.0171(5) 0.0125(4)
C15 0.0155(6) 0.0240(6) 0.0244(7) -0.0006(5) 0.0029(5) 0.0023(5)
C16 0.0207(6) 0.0307(7) 0.0267(8) -0.0001(6) 0.0075(6) 0.0046(5)
O5 0.0233(5) 0.0295(5) 0.0228(5) 0.0048(4) 0.0002(4) -0.0046(4)
O6 0.0243(5) 0.0284(5) 0.0229(5) 0.0038(4) 0.0029(4) 0.0051(4)
C17 0.0191(6) 0.0214(6) 0.0221(7) 0.0010(5) 0.0059(5) 0.0065(5)
C18 0.0238(7) 0.0309(7) 0.0275(8) 0.0003(6) 0.0061(6) -0.0018(6)

loop_
_atom_type_symbol
_atom_type_description
_atom_type_scat_dispersion_real
_atom_type_scat_dispersion_imag
_atom_type_scat_source
C C 0.0181 0.0091 'International Tables Vol C Tables 4.2.6.8 and 6.1.1.4'
H H 0.0000 0.0000 'International Tables Vol C Tables 4.2.6.8 and 6.1.1.4'
N N 0.0311 0.0180 'International Tables Vol C Tables 4.2.6.8 and 6.1.1.4'
O O 0.0492 0.0322 'International Tables Vol C Tables 4.2.6.8 and 6.1.1.4'

loop_
_geom_angle_atom_site_label_1
_geom_angle_atom_site_label_2
_geom_angle_atom_site_label_3
_geom_angle
_geom_angle_site_symmetry_1
_geom_angle_site_symmetry_3
C5 N1 C1 118.00(12) . .
C7 N2 C6 123.56(11) . .
C7 N2 H2N 116.8(12) . .
C6 N2 H2N 119.6(12) . .
C8 N3 C9 121.15(11) . .
C8 N3 H3N 118.2(12) . .
C9 N3 H3N 120.1(12) . .
C11 N4 C12 117.88(12) . .
N1 C1 C2 123.32(13) . .
N1 C1 H1 118.3 . .
C2 C1 H1 118.3 . .
C3 C2 C1 117.82(12) . .
C3 C2 C6 122.91(12) . .
C1 C2 C6 119.25(12) . .
C2 C3 C4 119.50(13) . .
C2 C3 H3 120.2 . .
C4 C3 H3 120.2 . .
C5 C4 C3 118.41(13) . .
C5 C4 H4 120.8 . .
C3 C4 H4 120.8 . .
N1 C5 C4 122.93(13) . .
N1 C5 H5 118.5 . .
C4 C5 H5 118.5 . .
N2 C6 C2 113.18(11) . .
N2 C6 H6A 108.9 . .
C2 C6 H6A 108.9 . .
N2 C6 H6B 108.9 . .
C2 C6 H6B 108.9 . .
H6A C6 H6B 107.8 . .
O1 C7 N2 125.72(13) . .
O1 C7 C8 121.00(12) . .
N2 C7 C8 113.26(11) . .
O2 C8 N3 124.64(13) . .
O2 C8 C7 121.77(12) . .
N3 C8 C7 113.59(11) . .
N3 C9 C10 113.99(11) . .
N3 C9 H9A 108.8 . .
C10 C9 H9A 108.8 . .
N3 C9 H9B 108.8 . .
C10 C9 H9B 108.8 . .
H9A C9 H9B 107.7 . .
C11 C10 C14 117.49(13) . .
C11 C10 C9 119.59(12) . .
C14 C10 C9 122.85(12) . .
N4 C11 C10 123.74(13) . .
N4 C11 H11 118.1 . .
C10 C11 H11 118.1 . .
N4 C12 C13 122.79(14) . .
N4 C12 H12 118.6 . .
C13 C12 H12 118.6 . .
C12 C13 C14 118.71(14) . .
C12 C13 H13 120.6 . .
C14 C13 H13 120.6 . .
C10 C14 C13 119.37(13) . .
C10 C14 H14 120.3 . .
C13 C14 H14 120.3 . .
C15 O3 H3O 109.6(15) . .
O4 C15 O3 123.31(13) . .
O4 C15 C16 123.48(14) . .
O3 C15 C16 113.20(12) . .
C15 C16 H16A 109.5 . .
C15 C16 H16B 109.5 . .
H16A C16 H16B 109.5 . .
C15 C16 H16C 109.5 . .
H16A C16 H16C 109.5 . .
H16B C16 H16C 109.5 . .
C17 O5 H5O 108.6(15) . .
O6 C17 O5 123.46(13) . .
O6 C17 C18 123.92(13) . .
O5 C17 C18 112.62(12) . .
C17 C18 H18A 109.5 . .
C17 C18 H18B 109.5 . .
H18A C18 H18B 109.5 . .
C17 C18 H18C 109.5 . .
H18A C18 H18C 109.5 . .
H18B C18 H18C 109.5 . .

loop_
_geom_bond_atom_site_label_1
_geom_bond_atom_site_label_2
_geom_bond_distance
_geom_bond_site_symmetry_2
O1 C7 1.2333(15) .
O2 C8 1.2341(15) .
N1 C5 1.336(2) .
N1 C1 1.3407(18) .
N2 C7 1.3261(17) .
N2 C6 1.4583(18) .
N2 H2N 0.871(9) .
N3 C8 1.3277(17) .
N3 C9 1.4589(17) .
N3 H3N 0.872(9) .
N4 C11 1.3358(19) .
N4 C12 1.338(2) .
C1 C2 1.3916(19) .
C1 H1 0.9500 .
C2 C3 1.386(2) .
C2 C6 1.5095(18) .
C3 C4 1.390(2) .
C3 H3 0.9500 .
C4 C5 1.388(2) .
C4 H4 0.9500 .
C5 H5 0.9500 .
C6 H6A 0.9900 .
C6 H6B 0.9900 .
C7 C8 1.5377(19) .
C9 C10 1.5073(19) .
C9 H9A 0.9900 .
C9 H9B 0.9900 .
C10 C11 1.3898(19) .
C10 C14 1.389(2) .
C11 H11 0.9500 .
C12 C13 1.382(2) .
C12 H12 0.9500 .
C13 C14 1.388(2) .
C13 H13 0.9500 .
C14 H14 0.9500 .
O3 C15 1.3213(18) .
O3 H3O 0.848(10) .
O4 C15 1.2163(18) .
C15 C16 1.5046(19) .
C16 H16A 0.9800 .
C16 H16B 0.9800 .
C16 H16C 0.9800 .
O5 C17 1.3244(18) .
O5 H5O 0.842(10) .
O6 C17 1.2129(18) .
C17 C18 1.5028(19) .
C18 H18A 0.9800 .
C18 H18B 0.9800 .
C18 H18C 0.9800 .

loop_
_geom_torsion_atom_site_label_1
_geom_torsion_atom_site_label_2
_geom_torsion_atom_site_label_3
_geom_torsion_atom_site_label_4
_geom_torsion
_geom_torsion_site_symmetry_1
_geom_torsion_site_symmetry_2
_geom_torsion_site_symmetry_3
_geom_torsion_site_symmetry_4
C5 N1 C1 C2 -0.6(2) . . . .
N1 C1 C2 C3 1.3(2) . . . .
N1 C1 C2 C6 -176.98(12) . . . .
C1 C2 C3 C4 -0.6(2) . . . .
C6 C2 C3 C4 177.53(12) . . . .
C2 C3 C4 C5 -0.6(2) . . . .
C1 N1 C5 C4 -0.7(2) . . . .
C3 C4 C5 N1 1.3(2) . . . .
C7 N2 C6 C2 -107.96(14) . . . .
C3 C2 C6 N2 60.48(16) . . . .
C1 C2 C6 N2 -121.37(13) . . . .
C6 N2 C7 O1 6.5(2) . . . .
C6 N2 C7 C8 -171.82(11) . . . .
C9 N3 C8 O2 6.3(2) . . . .
C9 N3 C8 C7 -173.01(11) . . . .
O1 C7 C8 O2 178.82(13) . . . .
N2 C7 C8 O2 -2.75(18) . . . .
O1 C7 C8 N3 -1.88(18) . . . .
N2 C7 C8 N3 176.55(11) . . . .
C8 N3 C9 C10 -71.54(16) . . . .
N3 C9 C10 C11 128.61(13) . . . .
N3 C9 C10 C14 -54.37(17) . . . .
C12 N4 C11 C10 0.2(2) . . . .
C14 C10 C11 N4 -0.7(2) . . . .
C9 C10 C11 N4 176.45(12) . . . .
C11 N4 C12 C13 0.4(2) . . . .
N4 C12 C13 C14 -0.5(2) . . . .
C11 C10 C14 C13 0.6(2) . . . .
C9 C10 C14 C13 -176.46(13) . . . .
C12 C13 C14 C10 -0.1(2) . . . .
